data_7153364
loop_
_publ_author_name
'Robertson, Jeremy'
'Feast, George C.'
'White, Louise V.'
'Steadman, Victoria A.'
'Claridge, Timothy D. W.'

_publ_section_title
;
 Structure and reactivity of bicyclic methylene aziridines prepared by
 intramolecular aziridination of allenes.
;
_journal_issue 13
_journal_name_full 'Organic &amp; biomolecular chemistry'
_journal_page_first 3060
_journal_page_last 3063
_journal_paper_doi 10.1039/c003693e
_journal_volume 8
_journal_year 2010
_chemical_formula_moiety 'C12 H21 N1 O2'
_chemical_formula_sum 'C12 H21 N O2'
_chemical_formula_weight 211.30
_chemical_name_common 1-96
_chemical_name_systematic 1-96
_space_group_IT_number 14
_symmetry_cell_setting monoclinic
_symmetry_space_group_name_Hall '-P 2yab'
_symmetry_space_group_name_H-M 'P 1 21/a 1'
_atom_sites_solution_hydrogens geom
_atom_sites_solution_primary direct
_audit_creation_date 10-02-22
_audit_creation_method CRYSTALS_ver_12.86
_cell_angle_alpha 90
_cell_angle_beta 100.112(3)
_cell_angle_gamma 90
_cell_formula_units_Z 4
_cell_length_a 8.3937(4)
_cell_length_b 11.5174(7)
_cell_length_c 13.4324(6)
_cell_measurement_reflns_used 2837
_cell_measurement_temperature 150
_cell_measurement_theta_max 27
_cell_measurement_theta_min 5
_cell_volume 1278.39(11)
_computing_cell_refinement 'DENZO/SCALEPACK (Otwinowski & Minor, 1997)'
_computing_data_collection 'COLLECT (Nonius, 1997-2001).'
_computing_data_reduction 'DENZO/SCALEPACK (Otwinowski & Minor, 1997)'
_computing_molecular_graphics 'CAMERON (Watkin et al., 1996)'
_computing_publication_material 'CRYSTALS (Betteridge et al., 2003)'
_computing_structure_refinement 'CRYSTALS (Betteridge et al., 2003)'
_computing_structure_solution 'SIR92 (Altomare et al., 1994)'
_diffrn_ambient_temperature 150
_diffrn_measured_fraction_theta_full 0.976
_diffrn_measured_fraction_theta_max 0.971
_diffrn_measurement_device 'Nonius KappaCCD'
_diffrn_measurement_device_type Area
_diffrn_measurement_method \w
_diffrn_radiation_monochromator graphite
_diffrn_radiation_type 'Mo K\a'
_diffrn_radiation_wavelength 0.71073
_diffrn_reflns_av_R_equivalents 0.053
_diffrn_reflns_limit_h_max 10
_diffrn_reflns_limit_h_min -10
_diffrn_reflns_limit_k_max 13
_diffrn_reflns_limit_k_min -14
_diffrn_reflns_limit_l_max 17
_diffrn_reflns_limit_l_min -17
_diffrn_reflns_number 5022
_diffrn_reflns_theta_full 26.999
_diffrn_reflns_theta_max 27.550
_diffrn_reflns_theta_min 5.551
_diffrn_standards_number 0
_exptl_absorpt_coefficient_mu 0.074
_exptl_absorpt_correction_T_max 0.99
_exptl_absorpt_correction_T_min 0.84
_exptl_absorpt_correction_type multi-scan
_exptl_absorpt_process_details 'DENZO/SCALEPACK (Otwinowski & Minor, 1997)'
_exptl_crystal_colour colourless
_exptl_crystal_density_diffrn 1.098
_exptl_crystal_density_meas ?
_exptl_crystal_density_method 'not measured'
_exptl_crystal_description plate
_exptl_crystal_F_000 464
_exptl_crystal_size_max 0.30
_exptl_crystal_size_mid 0.20
_exptl_crystal_size_min 0.08
_refine_diff_density_max 0.24
_refine_diff_density_min -0.24
_refine_ls_extinction_method None
_refine_ls_goodness_of_fit_ref 1.0409
_refine_ls_hydrogen_treatment constr
_refine_ls_matrix_type full
_refine_ls_number_parameters 136
_refine_ls_number_reflns 2862
_refine_ls_number_restraints 0
_refine_ls_R_factor_all 0.0764
_refine_ls_R_factor_gt 0.0528
_refine_ls_shift/su_max 0.000315
_refine_ls_structure_factor_coef Fsqd
_refine_ls_weighting_details
;
Method= Modified Sheldrick
w=1/[\s^2^(F^2^) + ( 0.10P)^2^ + 0.00P]
,where P=(max(Fo^2^,0) + 2Fc^2^)/3
;
_refine_ls_weighting_scheme calc
_refine_ls_wR_factor_all 0.1595
_refine_ls_wR_factor_gt 0.1422
_refine_ls_wR_factor_ref 0.1592
_reflns_limit_h_max 10
_reflns_limit_h_min -10
_reflns_limit_k_max 14
_reflns_limit_k_min 0
_reflns_limit_l_max 17
_reflns_limit_l_min 0
_reflns_number_gt 2076
_reflns_number_total 2863
_reflns_threshold_expression I>2.0\s(I)
_oxford_diffrn_Wilson_B_factor 3.42
_oxford_diffrn_Wilson_scale 0.42
_oxford_refine_ls_r_factor_ref 0.0763
_oxford_refine_ls_scale 1.564(17)
_oxford_reflns_number_all 2863
_oxford_reflns_threshold_expression_ref I>-3.0\s(I)
_oxford_structure_analysis_title '11081300 011ajt08'
_cod_data_source_file c003693e.txt
_cod_data_source_block 23
_cod_depositor_comments
;
The following automatic conversions were performed:

'_symmetry_cell_setting' value 'Monoclinic' changed to 'monoclinic'
according to /home/saulius/struct/CIF-dictionaries/cif_core.dic
dictionary named 'cif_core.dic' version 2.4.2 from 2011-04-26.

Automatic conversion script
Id: cif_fix_values 1891 2012-01-12 08:04:46Z andrius 

The following automatic conversions were performed:

'_exptl_crystal_density_meas' value 'not measured' was changed to '?'
- the value is perceived as not measured.

Automatic conversion script
Id: cif_fix_values 3008 2015-01-20 13:52:24Z robertas 
;
_cod_original_sg_symbol_H-M 'P 1 21/a 1 '
_cod_original_formula_sum 'C12 H21 N1 O2'
_cod_database_code 7153364

loop_
_symmetry_equiv_pos_as_xyz
x,y,z
-x,-y,-z
-x+1/2,y+1/2,-z
x+1/2,-y+1/2,z

loop_
_atom_site_label
_atom_site_type_symbol
_atom_site_fract_x
_atom_site_fract_y
_atom_site_fract_z
_atom_site_U_iso_or_equiv
_atom_site_occupancy
_atom_site_adp_type
_atom_site_refinement_flags_posn
O1 O 0.11134(12) 0.87328(8) 0.09100(7) 0.0378 1.0000 Uani .
C2 C 0.21499(17) 0.80607(13) 0.04911(10) 0.0356 1.0000 Uani .
O3 O 0.17292(13) 0.71114(10) 0.01414(8) 0.0443 1.0000 Uani .
N4 N 0.35626(15) 0.86108(10) 0.05352(9) 0.0374 1.0000 Uani .
C5 C 0.36755(17) 0.96255(13) 0.11959(11) 0.0377 1.0000 Uani .
C6 C 0.18567(17) 0.98717(13) 0.11241(11) 0.0368 1.0000 Uani .
C7 C 0.12854(19) 1.04133(14) 0.20309(11) 0.0408 1.0000 Uani .
C8 C -0.0549(2) 1.03487(17) 0.19178(12) 0.0492 1.0000 Uani .
C9 C 0.1848(3) 1.16759(16) 0.21328(14) 0.0558 1.0000 Uani .
C10 C 0.46210(18) 0.93865(14) 0.22544(11) 0.0414 1.0000 Uani .
C11 C 0.43612(19) 0.82245(14) 0.27205(11) 0.0419 1.0000 Uani .
C12 C 0.5049(2) 0.80877(17) 0.38370(12) 0.0539 1.0000 Uani .
C13 C 0.4985(3) 0.6858(2) 0.42169(14) 0.0613 1.0000 Uani .
C14 C 0.5635(5) 0.6726(3) 0.53378(17) 0.1032 1.0000 Uani .
C15 C 0.5644(2) 1.01790(18) 0.26941(15) 0.0602 1.0000 Uani .
H51 H 0.4139 1.0264 0.0900 0.0434 1.0000 Uiso R
H61 H 0.1515 1.0364 0.0526 0.0420 1.0000 Uiso R
H71 H 0.1782 0.9981 0.2652 0.0481 1.0000 Uiso R
H81 H -0.0868 1.0700 0.2492 0.0709 1.0000 Uiso R
H82 H -0.1029 1.0779 0.1326 0.0727 1.0000 Uiso R
H83 H -0.0883 0.9547 0.1898 0.0709 1.0000 Uiso R
H93 H 0.1577 1.1986 0.2746 0.0834 1.0000 Uiso R
H92 H 0.1328 1.2124 0.1550 0.0817 1.0000 Uiso R
H91 H 0.3013 1.1723 0.2161 0.0820 1.0000 Uiso R
H111 H 0.3202 0.8073 0.2613 0.0496 1.0000 Uiso R
H112 H 0.4846 0.7615 0.2326 0.0514 1.0000 Uiso R
H121 H 0.6175 0.8312 0.3946 0.0652 1.0000 Uiso R
H122 H 0.4507 0.8590 0.4233 0.0633 1.0000 Uiso R
H131 H 0.5677 0.6346 0.3861 0.0733 1.0000 Uiso R
H132 H 0.3868 0.6573 0.4077 0.0734 1.0000 Uiso R
H143 H 0.5494 0.5928 0.5561 0.1510 1.0000 Uiso R
H142 H 0.6796 0.6927 0.5450 0.1525 1.0000 Uiso R
H141 H 0.5094 0.7276 0.5709 0.1520 1.0000 Uiso R
H151 H 0.5766 1.0877 0.2338 0.0694 1.0000 Uiso R
H152 H 0.6205 1.0072 0.3341 0.0703 1.0000 Uiso R
H41 H 0.4413 0.8292 0.0323 0.0502 1.0000 Uiso R

loop_
_atom_site_aniso_label
_atom_site_aniso_U_11
_atom_site_aniso_U_22
_atom_site_aniso_U_33
_atom_site_aniso_U_23
_atom_site_aniso_U_13
_atom_site_aniso_U_12
O1 0.0364(5) 0.0327(6) 0.0453(5) -0.0030(4) 0.0100(4) 0.0000(4)
C2 0.0397(7) 0.0326(7) 0.0351(6) 0.0016(5) 0.0079(6) 0.0029(6)
O3 0.0467(6) 0.0359(6) 0.0516(6) -0.0083(4) 0.0118(5) -0.0035(5)
N4 0.0385(6) 0.0329(7) 0.0428(6) -0.0004(5) 0.0123(5) 0.0002(5)
C5 0.0409(8) 0.0288(7) 0.0446(7) 0.0014(6) 0.0111(6) -0.0039(6)
C6 0.0427(8) 0.0277(7) 0.0401(7) 0.0016(5) 0.0080(6) 0.0007(6)
C7 0.0501(8) 0.0363(8) 0.0368(7) 0.0005(6) 0.0095(6) 0.0057(6)
C8 0.0501(9) 0.0547(10) 0.0440(8) -0.0023(7) 0.0112(7) 0.0131(8)
C9 0.0766(12) 0.0373(9) 0.0563(9) -0.0081(7) 0.0197(9) 0.0017(9)
C10 0.0368(7) 0.0372(8) 0.0496(8) -0.0004(6) 0.0064(6) -0.0021(6)
C11 0.0415(8) 0.0387(8) 0.0442(8) 0.0037(6) 0.0039(6) -0.0014(6)
C12 0.0571(10) 0.0577(11) 0.0450(8) 0.0018(7) 0.0031(7) -0.0008(8)
C13 0.0646(11) 0.0678(13) 0.0495(9) 0.0142(9) 0.0043(8) 0.0009(10)
C14 0.145(3) 0.106(2) 0.0544(12) 0.0272(13) 0.0046(14) 0.010(2)
C15 0.0545(10) 0.0507(11) 0.0692(11) 0.0020(8) -0.0061(8) -0.0143(8)

loop_
_atom_type_symbol
_atom_type_scat_dispersion_real
_atom_type_scat_dispersion_imag
_atom_type_scat_Cromer_Mann_a1
_atom_type_scat_Cromer_Mann_b1
_atom_type_scat_Cromer_Mann_a2
_atom_type_scat_Cromer_Mann_b2
_atom_type_scat_Cromer_Mann_a3
_atom_type_scat_Cromer_Mann_b3
_atom_type_scat_Cromer_Mann_a4
_atom_type_scat_Cromer_Mann_b4
_atom_type_scat_Cromer_Mann_c
_atom_type_scat_source
C 0.0033 0.0016 2.3100 20.8439 1.0200 10.2075 1.5886 0.5687 0.8650 51.6512 0.2156 'International Tables Vol C 4.2.6.8 and 6.1.1.4'
H 0.0000 0.0000 0.4930 10.5109 0.3229 26.1257 0.1402 3.1424 0.0408 57.7998 0.0030 'International Tables Vol C 4.2.6.8 and 6.1.1.4'
N 0.0061 0.0033 12.2126 0.0057 3.1322 9.8933 2.0125 28.9975 1.1663 0.5826 -11.5290 'International Tables Vol C 4.2.6.8 and 6.1.1.4'
O 0.0106 0.0060 3.0485 13.2771 2.2868 5.7011 1.5463 0.3239 0.8670 32.9089 0.2508 'International Tables Vol C 4.2.6.8 and 6.1.1.4'

loop_
_geom_angle_atom_site_label_1
_geom_angle_atom_site_label_2
_geom_angle_atom_site_label_3
_geom_angle
_geom_angle_publ_flag
C2 O1 C6 108.13(11) yes
O1 C2 O3 120.54(13) yes
O1 C2 N4 109.83(12) yes
O3 C2 N4 129.62(13) yes
C2 N4 C5 111.63(12) yes
C2 N4 H41 123.0 no
C5 N4 H41 123.6 no
N4 C5 C6 98.72(11) yes
N4 C5 C10 112.91(12) yes
C6 C5 C10 116.06(11) yes
N4 C5 H51 110.7 no
C6 C5 H51 107.8 no
C10 C5 H51 110.1 no
C5 C6 O1 103.40(11) yes
C5 C6 C7 118.34(12) yes
O1 C6 C7 110.05(11) yes
C5 C6 H61 107.5 no
O1 C6 H61 107.7 no
C7 C6 H61 109.3 no
C6 C7 C8 110.86(12) yes
C6 C7 C9 109.07(13) yes
C8 C7 C9 110.28(14) yes
C6 C7 H71 108.7 no
C8 C7 H71 109.0 no
C9 C7 H71 108.8 no
C7 C8 H81 108.8 no
C7 C8 H82 109.1 no
H81 C8 H82 108.3 no
C7 C8 H83 109.5 no
H81 C8 H83 108.0 no
H82 C8 H83 113.1 no
C7 C9 H93 108.4 no
C7 C9 H92 110.2 no
H93 C9 H92 110.6 no
C7 C9 H91 110.4 no
H93 C9 H91 109.4 no
H92 C9 H91 107.8 no
C5 C10 C11 117.18(12) yes
C5 C10 C15 118.89(15) yes
C11 C10 C15 123.90(15) yes
C10 C11 C12 116.38(14) yes
C10 C11 H111 108.1 no
C12 C11 H111 108.9 no
C10 C11 H112 107.4 no
C12 C11 H112 109.2 no
H111 C11 H112 106.4 no
C11 C12 C13 113.68(15) yes
C11 C12 H121 108.3 no
C13 C12 H121 106.9 no
C11 C12 H122 110.6 no
C13 C12 H122 109.4 no
H121 C12 H122 107.7 no
C12 C13 C14 113.7(2) yes
C12 C13 H131 109.4 no
C14 C13 H131 106.0 no
C12 C13 H132 109.8 no
C14 C13 H132 108.8 no
H131 C13 H132 109.0 no
C13 C14 H143 110.9 no
C13 C14 H142 107.5 no
H143 C14 H142 110.0 no
C13 C14 H141 109.1 no
H143 C14 H141 111.3 no
H142 C14 H141 108.0 no
C10 C15 H151 118.7 no
C10 C15 H152 120.9 no
H151 C15 H152 120.4 no

loop_
_geom_bond_atom_site_label_1
_geom_bond_atom_site_label_2
_geom_bond_distance
_geom_bond_publ_flag
O1 C2 1.3581(17) yes
O1 C6 1.4593(17) yes
C2 O3 1.2176(18) yes
C2 N4 1.3366(19) yes
N4 C5 1.4605(19) yes
N4 H41 0.893 no
C5 C6 1.539(2) yes
C5 C10 1.527(2) yes
C5 H51 0.951 no
C6 C7 1.519(2) yes
C6 H61 0.984 no
C7 C8 1.522(2) yes
C7 C9 1.528(2) yes
C7 H71 0.998 no
C8 H81 0.951 no
C8 H82 0.964 no
C8 H83 0.964 no
C9 H93 0.961 no
C9 H92 0.975 no
C9 H91 0.974 no
C10 C11 1.509(2) yes
C10 C15 1.319(2) yes
C11 C12 1.518(2) yes
C11 H111 0.974 no
C11 H112 1.007 no
C12 C13 1.510(3) yes
C12 H121 0.966 no
C12 H122 0.954 no
C13 C14 1.516(3) yes
C13 H131 1.005 no
C13 H132 0.981 no
C14 H143 0.980 no
C14 H142 0.987 no
C14 H141 0.967 no
C15 H151 0.950 no
C15 H152 0.921 no

loop_
_geom_hbond_atom_site_label_D
_geom_hbond_atom_site_label_H
_geom_hbond_atom_site_label_A
_geom_hbond_site_symmetry_A
_geom_hbond_angle_DHA
_geom_hbond_distance_DH
_geom_hbond_distance_HA
_geom_hbond_distance_DA
_geom_hbond_publ_flag
C5 H51 O3 3_555 140 0.95 2.58 3.365(3) yes
N4 H41 O3 4_565 163 0.89 2.05 2.921(3) yes
